data_1513413
loop_
_publ_author_name
'Liu, Le'
'Zhang-Negrerie, Daisy'
'Du, Yunfei'
'Zhao, Kang'

_publ_section_title
;
 PhICl2 and Wet DMF: An Efficient System for Regioselective
 Chloroformyloxylation/\a-Chlorination of Alkenes/\a,\b-Unsaturated
 Compounds.
;
_journal_issue 2
_journal_name_full 'Organic letters'
_journal_page_first 436
_journal_page_last 439
_journal_paper_doi 10.1021/ol403321n
_journal_volume 16
_journal_year 2014
_chemical_absolute_configuration ad
_chemical_formula_sum 'C17 H16 Cl N O3'
_chemical_formula_weight 317.76
_chemical_name_systematic
; 
 ? 
;
_space_group_IT_number 19
_symmetry_cell_setting orthorhombic
_symmetry_space_group_name_Hall 'P 2ac 2ab'
_symmetry_space_group_name_H-M 'P 21 21 21'
_atom_sites_solution_hydrogens geom
_atom_sites_solution_primary direct
_atom_sites_solution_secondary difmap
_audit_creation_method SHELXL-97
_cell_angle_alpha 90.00
_cell_angle_beta 90.00
_cell_angle_gamma 90.00
_cell_formula_units_Z 4
_cell_length_a 7.799(4)
_cell_length_b 10.222(5)
_cell_length_c 20.921(10)
_cell_measurement_reflns_used 4068
_cell_measurement_temperature 294(2)
_cell_measurement_theta_max 27.5
_cell_measurement_theta_min 3.3
_cell_volume 1667.9(14)
_computing_cell_refinement CRYSTALCLEAR
_computing_data_collection CRYSTALCLEAR
_computing_data_reduction CRYSTALCLEAR
_computing_molecular_graphics 'Bruker SHELXTL'
_computing_publication_material 'Bruker SHELXTL'
_computing_structure_refinement 'SHELXL-97 (Sheldrick, 1997)'
_computing_structure_solution 'SHELXS-97 (Sheldrick, 1990)'
_diffrn_ambient_temperature 294(2)
_diffrn_detector_area_resol_mean 13.6612
_diffrn_measured_fraction_theta_full 0.995
_diffrn_measured_fraction_theta_max 0.995
_diffrn_measurement_device_type 'Rigaku Mercury375R'
_diffrn_measurement_method 'profile data from \w-scans'
_diffrn_radiation_monochromator graphite
_diffrn_radiation_source 'fine-focus sealed tube'
_diffrn_radiation_type MoK\a
_diffrn_radiation_wavelength 0.71073
_diffrn_reflns_av_R_equivalents 0.0596
_diffrn_reflns_av_sigmaI/netI 0.0325
_diffrn_reflns_limit_h_max 10
_diffrn_reflns_limit_h_min -10
_diffrn_reflns_limit_k_max 13
_diffrn_reflns_limit_k_min -13
_diffrn_reflns_limit_l_max 27
_diffrn_reflns_limit_l_min -27
_diffrn_reflns_number 17377
_diffrn_reflns_theta_full 27.50
_diffrn_reflns_theta_max 27.50
_diffrn_reflns_theta_min 3.26
_exptl_absorpt_coefficient_mu 0.240
_exptl_absorpt_correction_T_max 0.9672
_exptl_absorpt_correction_T_min 0.9101
_exptl_absorpt_correction_type multi-scan
_exptl_crystal_colour COLORLESS
_exptl_crystal_density_diffrn 1.265
_exptl_crystal_density_method 'not measured'
_exptl_crystal_description BLOCK
_exptl_crystal_F_000 664
_exptl_crystal_size_max 0.40
_exptl_crystal_size_mid 0.30
_exptl_crystal_size_min 0.14
_refine_diff_density_max 0.178
_refine_diff_density_min -0.231
_refine_diff_density_rms 0.031
_refine_ls_abs_structure_details 'Flack H D (1983), Acta Cryst. A39, 876-881'
_refine_ls_abs_structure_Flack 0.49(8)
_refine_ls_extinction_method none
_refine_ls_goodness_of_fit_ref 1.038
_refine_ls_hydrogen_treatment constr
_refine_ls_matrix_type full
_refine_ls_number_parameters 200
_refine_ls_number_reflns 3811
_refine_ls_number_restraints 0
_refine_ls_restrained_S_all 1.038
_refine_ls_R_factor_all 0.0491
_refine_ls_R_factor_gt 0.0424
_refine_ls_shift/su_max 0.000
_refine_ls_shift/su_mean 0.000
_refine_ls_structure_factor_coef Fsqd
_refine_ls_weighting_details 'calc w=1/[\s^2^(Fo^2^)+(0.0709P)^2^+0.1010P] where P=(Fo^2^+2Fc^2^)/3'
_refine_ls_weighting_scheme calc
_refine_ls_wR_factor_gt 0.1175
_refine_ls_wR_factor_ref 0.1253
_reflns_number_gt 3249
_reflns_number_total 3811
_reflns_threshold_expression >2sigma(I)
_cod_data_source_file ol403321n_si_003.cif
_cod_data_source_block 120708b
_cod_depositor_comments
;
The following automatic conversions were performed:

'_symmetry_cell_setting' value 'ORTHORHOMBIC' changed to
'orthorhombic' according to
/usr/data/users/saulius/automatic-downloads/current/ACS/lib/dictionaries/cif_core.dic
dictionary named 'cif_core.dic' version 2.4.2 from
2011-04-26.

'_exptl_absorpt_correction_type' value 'MULTI-SCAN'
changed to 'multi-scan' according to
/usr/data/users/saulius/automatic-downloads/current/ACS/lib/dictionaries/cif_core.dic
dictionary named 'cif_core.dic' version 2.4.2 from
2011-04-26.

'_refine_ls_hydrogen_treatment' value 'CONSTR' changed
to 'constr' according to
/usr/data/users/saulius/automatic-downloads/current/ACS/lib/dictionaries/cif_core.dic
dictionary named 'cif_core.dic' version 2.4.2 from 2011-04-26.

Automatic conversion script
Id: cif_fix_values 2281 2013-09-26 08:29:07Z andrius 
;
_cod_original_cell_volume 1668.0(13)
_cod_original_sg_symbol_H-M P2(1)2(1)2(1)
_cod_database_code 1513413

loop_
_symmetry_equiv_pos_as_xyz
'x, y, z'
'-x+1/2, -y, z+1/2'
'-x, y+1/2, -z+1/2'
'x+1/2, -y+1/2, -z'

loop_
_atom_site_label
_atom_site_type_symbol
_atom_site_fract_x
_atom_site_fract_y
_atom_site_fract_z
_atom_site_U_iso_or_equiv
_atom_site_adp_type
_atom_site_occupancy
_atom_site_symmetry_multiplicity
_atom_site_calc_flag
_atom_site_refinement_flags
C1 C 0.5906(3) 0.7929(2) 0.15982(11) 0.0731(5) Uani 1 1 d .
H1 H 0.6127 0.7680 0.2018 0.088 Uiso 1 1 calc R
C2 C 0.7256(3) 0.8170(3) 0.11867(15) 0.0931(7) Uani 1 1 d .
H2 H 0.8380 0.8081 0.1329 0.112 Uiso 1 1 calc R
C3 C 0.6935(4) 0.8541(3) 0.05656(14) 0.0966(8) Uani 1 1 d .
H3 H 0.7845 0.8691 0.0288 0.116 Uiso 1 1 calc R
C4 C 0.5293(5) 0.8691(3) 0.03560(11) 0.0940(8) Uani 1 1 d .
H4 H 0.5088 0.8956 -0.0062 0.113 Uiso 1 1 calc R
C5 C 0.3916(3) 0.8449(2) 0.07662(9) 0.0710(5) Uani 1 1 d .
H5 H 0.2795 0.8551 0.0622 0.085 Uiso 1 1 calc R
C6 C 0.4233(2) 0.80550(17) 0.13923(8) 0.0562(4) Uani 1 1 d .
C7 C 0.2747(2) 0.77422(16) 0.18245(7) 0.0544(4) Uani 1 1 d .
H7 H 0.1669 0.7872 0.1592 0.065 Uiso 1 1 calc R
C8 C 0.2692(2) 0.84967(17) 0.24526(8) 0.0587(4) Uani 1 1 d .
H8 H 0.3745 0.8343 0.2697 0.070 Uiso 1 1 calc R
C9 C 0.1131(2) 0.80508(19) 0.28379(8) 0.0598(4) Uani 1 1 d .
C10 C -0.0063(3) 0.7304(4) 0.38356(11) 0.0958(8) Uani 1 1 d .
H10A H -0.1063 0.7256 0.3569 0.144 Uiso 1 1 calc R
H10B H -0.0271 0.7898 0.4182 0.144 Uiso 1 1 calc R
H10C H 0.0191 0.6451 0.4003 0.144 Uiso 1 1 calc R
C11 C 0.2937(2) 0.80654(19) 0.38015(7) 0.0583(4) Uani 1 1 d .
C12 C 0.3220(3) 0.9331(2) 0.40039(10) 0.0727(5) Uani 1 1 d .
H12 H 0.2432 0.9986 0.3909 0.087 Uiso 1 1 calc R
C13 C 0.4684(3) 0.9617(3) 0.43487(11) 0.0824(6) Uani 1 1 d .
H13 H 0.4900 1.0473 0.4476 0.099 Uiso 1 1 calc R
C14 C 0.5817(3) 0.8646(3) 0.45031(10) 0.0821(6) Uani 1 1 d .
H14 H 0.6791 0.8845 0.4740 0.099 Uiso 1 1 calc R
C15 C 0.5527(3) 0.7379(3) 0.43110(12) 0.0837(7) Uani 1 1 d .
H15 H 0.6300 0.6723 0.4419 0.100 Uiso 1 1 calc R
C16 C 0.4076(3) 0.7085(2) 0.39554(10) 0.0725(5) Uani 1 1 d .
H16 H 0.3874 0.6232 0.3822 0.087 Uiso 1 1 calc R
C17 C 0.1948(3) 0.5503(2) 0.17109(11) 0.0752(5) Uani 1 1 d .
H17 H 0.1991 0.4643 0.1854 0.090 Uiso 1 1 calc R
Cl1 Cl 0.24502(11) 1.01920(5) 0.22920(3) 0.0980(3) Uani 1 1 d .
N1 N 0.1388(2) 0.77685(19) 0.34585(7) 0.0660(4) Uani 1 1 d .
O1 O -0.02613(17) 0.79343(16) 0.25779(7) 0.0732(4) Uani 1 1 d .
O2 O 0.1084(3) 0.5720(2) 0.12557(10) 0.1018(6) Uani 1 1 d .
O3 O 0.28671(18) 0.63877(13) 0.20358(6) 0.0631(3) Uani 1 1 d .

loop_
_atom_site_aniso_label
_atom_site_aniso_U_11
_atom_site_aniso_U_22
_atom_site_aniso_U_33
_atom_site_aniso_U_23
_atom_site_aniso_U_13
_atom_site_aniso_U_12
C1 0.0690(10) 0.0808(13) 0.0694(11) 0.0101(10) -0.0009(9) 0.0069(10)
C2 0.0743(13) 0.0934(17) 0.1115(18) 0.0037(14) 0.0233(13) 0.0022(12)
C3 0.111(2) 0.0805(15) 0.0979(18) -0.0028(13) 0.0471(17) -0.0119(15)
C4 0.142(3) 0.0841(15) 0.0555(11) 0.0032(11) 0.0230(13) -0.0137(16)
C5 0.0937(13) 0.0716(12) 0.0477(8) 0.0046(8) -0.0018(9) -0.0044(11)
C6 0.0691(10) 0.0525(8) 0.0470(7) 0.0018(7) 0.0000(7) 0.0022(8)
C7 0.0628(9) 0.0545(8) 0.0460(7) 0.0038(6) -0.0047(7) 0.0027(7)
C8 0.0711(10) 0.0561(9) 0.0488(7) 0.0005(7) -0.0006(8) -0.0008(8)
C9 0.0661(10) 0.0605(9) 0.0526(8) -0.0066(8) -0.0007(8) 0.0032(8)
C10 0.0850(15) 0.137(2) 0.0651(11) 0.0080(14) 0.0097(11) -0.0339(16)
C11 0.0648(9) 0.0664(10) 0.0436(7) 0.0029(7) 0.0024(7) -0.0045(8)
C12 0.0868(13) 0.0677(11) 0.0635(10) -0.0050(9) -0.0090(10) 0.0032(10)
C13 0.0955(16) 0.0815(15) 0.0702(12) -0.0114(11) -0.0091(11) -0.0145(12)
C14 0.0742(13) 0.1082(18) 0.0639(11) 0.0085(12) -0.0091(10) -0.0141(14)
C15 0.0669(12) 0.0947(17) 0.0896(15) 0.0225(13) -0.0021(11) 0.0052(11)
C16 0.0776(11) 0.0638(11) 0.0762(12) 0.0066(10) 0.0049(10) -0.0020(10)
C17 0.0878(14) 0.0623(11) 0.0754(12) -0.0078(9) 0.0117(12) -0.0139(10)
Cl1 0.1557(7) 0.0540(3) 0.0841(4) -0.0034(2) 0.0141(4) -0.0037(3)
N1 0.0686(9) 0.0807(11) 0.0487(7) 0.0018(7) 0.0014(6) -0.0116(8)
O1 0.0641(7) 0.0914(10) 0.0642(7) -0.0055(7) -0.0047(6) 0.0025(7)
O2 0.1153(13) 0.0986(12) 0.0914(11) -0.0185(10) -0.0215(11) -0.0233(11)
O3 0.0742(7) 0.0553(6) 0.0600(7) 0.0053(5) 0.0004(6) -0.0007(6)

loop_
_atom_type_symbol
_atom_type_description
_atom_type_scat_dispersion_real
_atom_type_scat_dispersion_imag
_atom_type_scat_source
C C 0.0033 0.0016 'International Tables Vol C Tables 4.2.6.8 and 6.1.1.4'
H H 0.0000 0.0000 'International Tables Vol C Tables 4.2.6.8 and 6.1.1.4'
N N 0.0061 0.0033 'International Tables Vol C Tables 4.2.6.8 and 6.1.1.4'
O O 0.0106 0.0060 'International Tables Vol C Tables 4.2.6.8 and 6.1.1.4'
Cl Cl 0.1484 0.1585 'International Tables Vol C Tables 4.2.6.8 and 6.1.1.4'

loop_
_geom_angle_atom_site_label_1
_geom_angle_atom_site_label_2
_geom_angle_atom_site_label_3
_geom_angle
C6 C1 C2 120.6(2)
C6 C1 H1 119.7
C2 C1 H1 119.7
C3 C2 C1 119.9(3)
C3 C2 H2 120.1
C1 C2 H2 120.1
C4 C3 C2 120.4(2)
C4 C3 H3 119.8
C2 C3 H3 119.8
C3 C4 C5 120.3(2)
C3 C4 H4 119.8
C5 C4 H4 119.8
C6 C5 C4 119.5(2)
C6 C5 H5 120.2
C4 C5 H5 120.2
C1 C6 C5 119.22(19)
C1 C6 C7 121.39(16)
C5 C6 C7 119.37(17)
O3 C7 C6 109.58(14)
O3 C7 C8 102.78(12)
C6 C7 C8 115.64(15)
O3 C7 H7 109.5
C6 C7 H7 109.5
C8 C7 H7 109.5
C7 C8 C9 109.03(14)
C7 C8 Cl1 109.50(12)
C9 C8 Cl1 107.83(13)
C7 C8 H8 110.1
C9 C8 H8 110.1
Cl1 C8 H8 110.1
O1 C9 N1 122.83(18)
O1 C9 C8 120.16(16)
N1 C9 C8 116.99(16)
N1 C10 H10A 109.5
N1 C10 H10B 109.5
H10A C10 H10B 109.5
N1 C10 H10C 109.5
H10A C10 H10C 109.5
H10B C10 H10C 109.5
C16 C11 C12 120.51(19)
C16 C11 N1 120.35(19)
C12 C11 N1 119.05(19)
C11 C12 C13 119.4(2)
C11 C12 H12 120.3
C13 C12 H12 120.3
C14 C13 C12 120.3(2)
C14 C13 H13 119.9
C12 C13 H13 119.9
C13 C14 C15 120.6(2)
C13 C14 H14 119.7
C15 C14 H14 119.7
C14 C15 C16 119.6(2)
C14 C15 H15 120.2
C16 C15 H15 120.2
C11 C16 C15 119.6(2)
C11 C16 H16 120.2
C15 C16 H16 120.2
O2 C17 O3 125.8(2)
O2 C17 H17 117.1
O3 C17 H17 117.1
C9 N1 C11 124.18(15)
C9 N1 C10 118.43(17)
C11 N1 C10 116.79(15)
C17 O3 C7 116.97(16)

loop_
_geom_bond_atom_site_label_1
_geom_bond_atom_site_label_2
_geom_bond_distance
C1 C6 1.380(3)
C1 C2 1.382(3)
C1 H1 0.9300
C2 C3 1.377(4)
C2 H2 0.9300
C3 C4 1.363(5)
C3 H3 0.9300
C4 C5 1.397(4)
C4 H4 0.9300
C5 C6 1.392(3)
C5 H5 0.9300
C6 C7 1.504(3)
C7 O3 1.456(2)
C7 C8 1.524(2)
C7 H7 0.9800
C8 C9 1.530(3)
C8 Cl1 1.775(2)
C8 H8 0.9800
C9 O1 1.220(2)
C9 N1 1.345(2)
C10 N1 1.459(3)
C10 H10A 0.9600
C10 H10B 0.9600
C10 H10C 0.9600
C11 C16 1.377(3)
C11 C12 1.379(3)
C11 N1 1.438(2)
C12 C13 1.382(3)
C12 H12 0.9300
C13 C14 1.367(4)
C13 H13 0.9300
C14 C15 1.375(4)
C14 H14 0.9300
C15 C16 1.387(3)
C15 H15 0.9300
C16 H16 0.9300
C17 O2 1.188(3)
C17 O3 1.339(3)
C17 H17 0.9300

loop_
_geom_torsion_atom_site_label_1
_geom_torsion_atom_site_label_2
_geom_torsion_atom_site_label_3
_geom_torsion_atom_site_label_4
_geom_torsion
C6 C1 C2 C3 0.1(4)
C1 C2 C3 C4 0.9(4)
C2 C3 C4 C5 -1.0(4)
C3 C4 C5 C6 0.1(4)
C2 C1 C6 C5 -1.1(3)
C2 C1 C6 C7 177.4(2)
C4 C5 C6 C1 0.9(3)
C4 C5 C6 C7 -177.5(2)
C1 C6 C7 O3 -58.7(2)
C5 C6 C7 O3 119.77(18)
C1 C6 C7 C8 56.9(2)
C5 C6 C7 C8 -124.68(18)
O3 C7 C8 C9 -59.75(17)
C6 C7 C8 C9 -179.10(14)
O3 C7 C8 Cl1 -177.52(12)
C6 C7 C8 Cl1 63.13(17)
C7 C8 C9 O1 -45.6(2)
Cl1 C8 C9 O1 73.2(2)
C7 C8 C9 N1 132.70(17)
Cl1 C8 C9 N1 -108.48(17)
C16 C11 C12 C13 1.8(3)
N1 C11 C12 C13 178.28(18)
C11 C12 C13 C14 -1.9(3)
C12 C13 C14 C15 0.9(4)
C13 C14 C15 C16 0.2(4)
C12 C11 C16 C15 -0.7(3)
N1 C11 C16 C15 -177.16(17)
C14 C15 C16 C11 -0.3(3)
O1 C9 N1 C11 -170.87(19)
C8 C9 N1 C11 10.9(3)
O1 C9 N1 C10 0.0(3)
C8 C9 N1 C10 -178.2(2)
C16 C11 N1 C9 -105.8(2)
C12 C11 N1 C9 77.7(2)
C16 C11 N1 C10 83.2(3)
C12 C11 N1 C10 -93.3(3)
O2 C17 O3 C7 2.2(3)
C6 C7 O3 C17 -96.73(18)
C8 C7 O3 C17 139.78(17)
